data_7155882
loop_
_publ_author_name
'Fan, Rui'
'Wen, Yuewei'
'Thamattoor, Dasan Madhav'

_publ_section_title
;
 Photochemical Generation and Trapping of 3-Oxacyclohexyne
;
_journal_name_full 'Org. Biomol. Chem.'
_journal_paper_doi 10.1039/C7OB01697B
_journal_year 2017
_chemical_formula_moiety 'C25 H22 O5'
_chemical_formula_sum 'C25 H22 O5'
_chemical_formula_weight 402.42
_space_group_crystal_system monoclinic
_space_group_IT_number 14
_space_group_name_Hall '-P 2yn'
_space_group_name_H-M_alt 'P 1 21/n 1'
_symmetry_space_group_name_Hall '-P 2yn'
_symmetry_space_group_name_H-M 'P 1 21/n 1'
_atom_sites_solution_hydrogens geom
_atom_sites_solution_primary dual
_audit_creation_date 2017-09-08
_audit_creation_method
;
Olex2 1.2
(compiled 2017.08.10 svn.r3458 for OlexSys, GUI svn.r5381)
;
_audit_update_record
;
2017-09-08 deposited with the CCDC.
2017-09-15 downloaded from the CCDC.
;
_cell_angle_alpha 90
_cell_angle_beta 105.2910(10)
_cell_angle_gamma 90
_cell_formula_units_Z 4
_cell_length_a 10.5283(2)
_cell_length_b 14.2319(3)
_cell_length_c 14.0529(3)
_cell_measurement_reflns_used 9304
_cell_measurement_temperature 173
_cell_measurement_theta_max 26.3204
_cell_measurement_theta_min 2.4639
_cell_volume 2031.11(7)
_computing_cell_refinement 'SAINT+ Ver. 2016.5-0 (Bruker-AXS, 2016)'
_computing_data_collection 'APEX3 Ver. 2016.5-0 (Bruker-AXS, 2016)'
_computing_data_reduction 'SAINT+ Ver. 2016.5-0 (Bruker-AXS, 2016)'
_computing_molecular_graphics 'Olex2 (Dolomanov et al., 2009)'
_computing_publication_material 'Olex2 (Dolomanov et al., 2009)'
_computing_structure_refinement 'XL (Sheldrick, 2015b)'
_computing_structure_solution 'XT (Sheldrick, 2015a)'
_diffrn_ambient_temperature 172.98
_diffrn.ambient_temp_esd 2.0

_diffrn_detector 'charge-coupled device (CCD) area detector'
_diffrn_detector_area_resol_mean 7.9
_diffrn_detector_type 'Bruker Photon 50'
_diffrn_measured_fraction_theta_full 0.999
_diffrn_measured_fraction_theta_max 0.998
_diffrn_measurement_device 'three-circle diffractometer'
_diffrn_measurement_device_type BrukerD8QuestEco
_diffrn_measurement_method '\w and \f scans'
_diffrn_radiation_collimation 'focusing mirrors'
_diffrn_radiation_detector 'Bruker Photon 50'
_diffrn_radiation_monochromator 'curved graphite'
_diffrn_radiation_probe x-ray
_diffrn_radiation_type 'Mo K\a'
_diffrn_radiation_wavelength 0.71073
_diffrn_radiation_xray_symbol K-L~3~
_diffrn_reflns_av_R_equivalents 0.0387
_diffrn_reflns_av_unetI/netI 0.0290
_diffrn_reflns_Laue_measured_fraction_full 0.999
_diffrn_reflns_Laue_measured_fraction_max 0.998
_diffrn_reflns_limit_h_max 12
_diffrn_reflns_limit_h_min -13
_diffrn_reflns_limit_k_max 17
_diffrn_reflns_limit_k_min -17
_diffrn_reflns_limit_l_max 17
_diffrn_reflns_limit_l_min -14
_diffrn_reflns_number 24893
_diffrn_reflns_point_group_measured_fraction_full 0.999
_diffrn_reflns_point_group_measured_fraction_max 0.998
_diffrn_reflns_theta_full 25.242
_diffrn_reflns_theta_max 26.377
_diffrn_reflns_theta_min 2.805
_diffrn_source 'sealed X-ray tube'
_diffrn_source_type 'Siemens KFFMO2K--90C'
_exptl_absorpt_coefficient_mu 0.091
_exptl_absorpt_correction_T_max 0.7454
_exptl_absorpt_correction_T_min 0.7013
_exptl_absorpt_correction_type multi-scan
_exptl_absorpt_process_details 'SADABS-2016/2 (Krause et al., 2015) was used for absorption correction.'
_exptl_crystal_colour colourless
_exptl_crystal_density_diffrn 1.316
_exptl_crystal_density_method 'not measured'
_exptl_crystal_description block
_exptl_crystal_F_000 848
_exptl_crystal_size_max 0.21
_exptl_crystal_size_mid 0.2
_exptl_crystal_size_min 0.09
_refine_diff_density_max 0.228
_refine_diff_density_min -0.229
_refine_diff_density_rms 0.040
_refine_ls_extinction_method none
_refine_ls_goodness_of_fit_ref 1.014
_refine_ls_hydrogen_treatment constr
_refine_ls_matrix_type full
_refine_ls_number_parameters 292
_refine_ls_number_reflns 4141
_refine_ls_number_restraints 0
_refine_ls_restrained_S_all 1.014
_refine_ls_R_factor_all 0.0737
_refine_ls_R_factor_gt 0.0462
_refine_ls_shift/su_max 0.000
_refine_ls_shift/su_mean 0.000
_refine_ls_structure_factor_coef Fsqd
_refine_ls_weighting_details 'w=1/[\s^2^(Fo^2^)+(0.0513P)^2^+0.6734P] where P=(Fo^2^+2Fc^2^)/3'
_refine_ls_weighting_scheme calc
_refine_ls_wR_factor_gt 0.1024
_refine_ls_wR_factor_ref 0.1157
_reflns_Friedel_coverage 0.000
_reflns_number_gt 2954
_reflns_number_total 4141
_reflns_threshold_expression 'I > 2\s(I)'
_cod_data_source_file c7ob01697b2.cif
_cod_data_source_block dt1735_0m_a
_cod_database_code 7155882
_shelx_shelxl_version_number 2016/6
_shelx_space_group_comment
;
The symmetry employed for this shelxl refinement is uniquely defined
by the following loop, which should always be used as a source of
symmetry information in preference to the above space-group names.
They are only intended as comments.
;
_shelx_estimated_absorpt_t_max 0.992
_shelx_estimated_absorpt_t_min 0.981
_olex2_refinement_description
;
1. Fixed Uiso
 At 1.2 times of:
  All C(H) groups, All C(H,H) groups, All C(H,H,H,H) groups
 At 1.5 times of:
  All C(H,H,H) groups
2. Others
 Sof(H00C)=Sof(H00D)=Sof(H00O)=Sof(H00P)=Sof(C0AA)=Sof(H0AA)=Sof(H0AB)=
 Sof(O00V)=1-FVAR(1)
 Sof(H00A)=Sof(H00B)=Sof(H00E)=Sof(H00J)=Sof(C00T)=Sof(H00Y)=Sof(H)=Sof(O00U)=
 FVAR(1)
3.a Secondary CH2 refined with riding coordinates:
 C00J(H00C,H00D), C00J(H00A,H00B), C00O(H00E,H00J), C00O(H00O,H00P), C00T(H00Y,
 H), C0AA(H0AA,H0AB)
3.b Aromatic/amide H refined with riding coordinates:
 C00F(H00F), C00G(H00G), C00H(H00H), C00I(H00I), C00K(H00K), C00L(H00L),
 C00M(H00M), C00N(H00N), C00P(H00Q), C00Q(H00R)
3.c Idealised Me refined as rotating group:
 C00R(H00S,H00T,H00U), C00S(H00V,H00W,H00X)
;
_olex2_submission_special_instructions 'No special instructions were received'

loop_
_space_group_symop_operation_xyz
'x, y, z'
'-x+1/2, y+1/2, -z+1/2'
'-x, -y, -z'
'x-1/2, -y-1/2, z-1/2'

loop_
_atom_site_label
_atom_site_type_symbol
_atom_site_fract_x
_atom_site_fract_y
_atom_site_fract_z
_atom_site_U_iso_or_equiv
_atom_site_adp_type
_atom_site_occupancy
_atom_site_site_symmetry_order
_atom_site_calc_flag
_atom_site_refinement_flags_posn
_atom_site_refinement_flags_occupancy
_atom_site_disorder_assembly
_atom_site_disorder_group
O001 O 0.39231(12) 0.51514(8) 0.78091(10) 0.0440(3) Uani 1 1 d . . . .
O002 O 0.18593(11) 0.55670(10) 0.70400(10) 0.0519(4) Uani 1 1 d . . . .
O003 O 0.60193(14) 0.66028(10) 0.37220(10) 0.0553(4) Uani 1 1 d . . . .
O004 O 0.47738(13) 0.78598(9) 0.37741(11) 0.0527(4) Uani 1 1 d . . . .
C005 C 0.49988(15) 0.70164(11) 0.75958(12) 0.0321(4) Uani 1 1 d . . . .
C006 C 0.35919(15) 0.59703(11) 0.63086(13) 0.0320(4) Uani 1 1 d . . . .
C007 C 0.60467(15) 0.78306(11) 0.59729(12) 0.0325(4) Uani 1 1 d . . . .
C008 C 0.45699(15) 0.66667(11) 0.65573(12) 0.0314(4) Uani 1 1 d . . . .
C009 C 0.31183(15) 0.56405(11) 0.53404(13) 0.0335(4) Uani 1 1 d . . . .
C00A C 0.30136(16) 0.55589(11) 0.70766(14) 0.0366(4) Uani 1 1 d . . . .
C00B C 0.46809(15) 0.66407(11) 0.48630(12) 0.0332(4) Uani 1 1 d . . . .
C00C C 0.37042(15) 0.59498(11) 0.46208(13) 0.0340(4) Uani 1 1 d . . . .
C00D C 0.50947(15) 0.70254(11) 0.58136(13) 0.0319(4) Uani 1 1 d . . . .
C00E C 0.52486(16) 0.70064(12) 0.40625(13) 0.0362(4) Uani 1 1 d . . . .
C00F C 0.62830(16) 0.68849(12) 0.81650(13) 0.0364(4) Uani 1 1 d . . . .
H00F H 0.692147 0.662326 0.787414 0.044 Uiso 1 1 calc R . . .
C00G C 0.40912(17) 0.74265(12) 0.80339(14) 0.0395(4) Uani 1 1 d . . . .
H00G H 0.321468 0.753394 0.765112 0.047 Uiso 1 1 calc R . . .
C00H C 0.66374(18) 0.71320(13) 0.91504(14) 0.0439(5) Uani 1 1 d . . . .
H00H H 0.751432 0.702958 0.953496 0.053 Uiso 1 1 calc R . . .
C00I C 0.73543(17) 0.76879(13) 0.60064(15) 0.0457(5) Uani 1 1 d . . . .
H00I H 0.767797 0.706591 0.599630 0.055 Uiso 1 1 calc R . . .
C00J C 0.19646(17) 0.49666(13) 0.50572(15) 0.0427(4) Uani 1 1 d . . . .
H00C H 0.126941 0.516328 0.537172 0.051 Uiso 0.492(7) 1 calc R P A 2
H00D H 0.225559 0.432573 0.529024 0.051 Uiso 0.492(7) 1 calc R P A 2
H00A H 0.202559 0.451291 0.560142 0.051 Uiso 0.508(7) 1 calc R P A 1
H00B H 0.113595 0.532480 0.497143 0.051 Uiso 0.508(7) 1 calc R P A 1
C00K C 0.56029(18) 0.87451(12) 0.59975(15) 0.0466(5) Uani 1 1 d . . . .
H00K H 0.471410 0.885739 0.599931 0.056 Uiso 1 1 calc R . . .
C00L C 0.44514(19) 0.76789(13) 0.90192(15) 0.0463(5) Uani 1 1 d . . . .
H00L H 0.382368 0.795653 0.931011 0.056 Uiso 1 1 calc R . . .
C00M C 0.64495(19) 0.94982(13) 0.60196(15) 0.0497(5) Uani 1 1 d . . . .
H00M H 0.612697 1.012216 0.601330 0.060 Uiso 1 1 calc R . . .
C00N C 0.77462(19) 0.93492(13) 0.60505(14) 0.0468(5) Uani 1 1 d . . . .
H00N H 0.832399 0.986559 0.606885 0.056 Uiso 1 1 calc R . . .
C00O C 0.32531(18) 0.55810(13) 0.35738(14) 0.0447(5) Uani 1 1 d . . . .
H00E H 0.387823 0.510241 0.345796 0.054 Uiso 0.508(7) 1 calc R P A 1
H00J H 0.320691 0.609978 0.309657 0.054 Uiso 0.508(7) 1 calc R P A 1
H00O H 0.276495 0.608806 0.314855 0.054 Uiso 0.492(7) 1 calc R P A 2
H00P H 0.404313 0.543858 0.334319 0.054 Uiso 0.492(7) 1 calc R P A 2
C00P C 0.5727(2) 0.75266(13) 0.95805(15) 0.0482(5) Uani 1 1 d . . . .
H00Q H 0.597540 0.769293 1.025914 0.058 Uiso 1 1 calc R . . .
C00Q C 0.8200(2) 0.84427(14) 0.60545(17) 0.0551(6) Uani 1 1 d . . . .
H00R H 0.910122 0.833311 0.609066 0.066 Uiso 1 1 calc R . . .
C00R C 0.5392(2) 0.83207(17) 0.30940(18) 0.0683(7) Uani 1 1 d . . . .
H00S H 0.518842 0.797418 0.246937 0.102 Uiso 1 1 calc GR . . .
H00T H 0.634760 0.833536 0.337759 0.102 Uiso 1 1 calc GR . . .
H00U H 0.505776 0.896455 0.297455 0.102 Uiso 1 1 calc GR . . .
C00S C 0.3435(2) 0.47471(17) 0.85868(17) 0.0637(6) Uani 1 1 d . . . .
H00V H 0.278228 0.426140 0.831036 0.096 Uiso 1 1 calc GR . . .
H00W H 0.302409 0.523929 0.889248 0.096 Uiso 1 1 calc GR . . .
H00X H 0.416779 0.446643 0.908531 0.096 Uiso 1 1 calc GR . . .
C00T C 0.1888(7) 0.5145(5) 0.3447(4) 0.0516(14) Uani 0.508(7) 1 d . P A 1
H00Y H 0.123940 0.564638 0.345602 0.062 Uiso 0.508(7) 1 calc R P A 1
H H 0.161209 0.481958 0.280291 0.062 Uiso 0.508(7) 1 calc R P A 1
O00U O 0.1919(4) 0.4491(3) 0.4224(3) 0.0513(13) Uani 0.508(7) 1 d . P A 1
C0AA C 0.1389(5) 0.4965(5) 0.3876(4) 0.0414(13) Uani 0.492(7) 1 d . P A 2
H0AA H 0.068682 0.448626 0.367878 0.050 Uiso 0.492(7) 1 calc R P A 2
H0AB H 0.100540 0.558705 0.365041 0.050 Uiso 0.492(7) 1 calc R P A 2
O00V O 0.2434(4) 0.4758(3) 0.3433(2) 0.0414(11) Uani 0.492(7) 1 d . P A 2

loop_
_atom_site_aniso_label
_atom_site_aniso_U_11
_atom_site_aniso_U_22
_atom_site_aniso_U_33
_atom_site_aniso_U_23
_atom_site_aniso_U_13
_atom_site_aniso_U_12
O001 0.0401(7) 0.0393(7) 0.0573(8) 0.0118(6) 0.0212(6) 0.0052(5)
O002 0.0292(7) 0.0703(9) 0.0596(9) -0.0088(7) 0.0178(6) -0.0060(6)
O003 0.0605(9) 0.0539(8) 0.0594(9) 0.0071(7) 0.0296(7) 0.0141(7)
O004 0.0450(8) 0.0517(8) 0.0666(9) 0.0250(7) 0.0241(7) 0.0123(6)
C005 0.0288(8) 0.0259(8) 0.0421(10) 0.0018(7) 0.0102(7) -0.0035(6)
C006 0.0229(8) 0.0271(8) 0.0460(10) 0.0015(7) 0.0091(7) 0.0022(6)
C007 0.0312(9) 0.0306(8) 0.0351(9) 0.0018(7) 0.0076(7) -0.0034(7)
C008 0.0220(8) 0.0279(8) 0.0434(10) 0.0001(7) 0.0071(7) 0.0025(6)
C009 0.0231(8) 0.0257(8) 0.0494(11) -0.0003(7) 0.0056(7) 0.0018(6)
C00A 0.0301(9) 0.0298(8) 0.0516(11) -0.0071(8) 0.0138(8) -0.0029(7)
C00B 0.0247(8) 0.0311(8) 0.0417(10) 0.0045(7) 0.0049(7) 0.0022(6)
C00C 0.0269(8) 0.0295(8) 0.0419(10) 0.0015(7) 0.0023(7) 0.0025(6)
C00D 0.0234(8) 0.0278(8) 0.0424(10) 0.0009(7) 0.0048(7) 0.0016(6)
C00E 0.0277(9) 0.0370(9) 0.0400(10) 0.0019(8) 0.0021(7) -0.0026(7)
C00F 0.0280(9) 0.0368(9) 0.0452(11) 0.0013(8) 0.0109(7) -0.0040(7)
C00G 0.0320(9) 0.0314(9) 0.0554(12) -0.0016(8) 0.0123(8) 0.0016(7)
C00H 0.0362(10) 0.0459(10) 0.0467(11) 0.0024(9) 0.0055(8) -0.0123(8)
C00I 0.0365(10) 0.0338(9) 0.0714(14) -0.0076(9) 0.0222(9) -0.0046(8)
C00J 0.0348(9) 0.0337(9) 0.0586(12) -0.0061(9) 0.0103(8) -0.0079(7)
C00K 0.0341(10) 0.0355(10) 0.0650(13) 0.0013(9) 0.0038(9) 0.0020(8)
C00L 0.0510(11) 0.0350(10) 0.0583(13) -0.0089(9) 0.0241(10) -0.0035(8)
C00M 0.0551(12) 0.0284(9) 0.0600(13) 0.0012(9) 0.0053(10) -0.0021(8)
C00N 0.0541(12) 0.0394(10) 0.0495(12) -0.0038(9) 0.0180(9) -0.0177(9)
C00O 0.0408(10) 0.0429(10) 0.0464(11) -0.0030(9) 0.0046(8) -0.0071(8)
C00P 0.0585(13) 0.0414(10) 0.0459(11) -0.0069(9) 0.0162(10) -0.0167(9)
C00Q 0.0409(11) 0.0482(11) 0.0839(16) -0.0147(11) 0.0301(10) -0.0140(9)
C00R 0.0694(15) 0.0655(14) 0.0810(17) 0.0344(13) 0.0393(13) 0.0130(12)
C00S 0.0652(14) 0.0640(14) 0.0708(15) 0.0232(12) 0.0334(12) 0.0070(11)
C00T 0.050(4) 0.048(3) 0.047(3) -0.007(3) -0.004(3) -0.012(3)
O00U 0.056(2) 0.0350(19) 0.056(2) -0.0095(15) 0.0032(16) -0.0115(16)
C0AA 0.029(2) 0.046(3) 0.048(3) -0.013(2) 0.008(2) -0.006(2)
O00V 0.0350(19) 0.0353(19) 0.0529(19) -0.0102(14) 0.0100(14) -0.0028(14)

loop_
_atom_type_symbol
_atom_type_description
_atom_type_scat_dispersion_real
_atom_type_scat_dispersion_imag
_atom_type_scat_source
C C 0.0033 0.0016 'International Tables Vol C Tables 4.2.6.8 and 6.1.1.4'
H H 0.0000 0.0000 'International Tables Vol C Tables 4.2.6.8 and 6.1.1.4'
O O 0.0106 0.0060 'International Tables Vol C Tables 4.2.6.8 and 6.1.1.4'

loop_
_geom_angle_atom_site_label_1
_geom_angle_atom_site_label_2
_geom_angle_atom_site_label_3
_geom_angle
C00A O001 C00S 115.42(14)
C00E O004 C00R 114.53(15)
C00F C005 C008 120.97(15)
C00F C005 C00G 118.57(16)
C00G C005 C008 120.33(14)
C008 C006 C00A 120.59(15)
C009 C006 C008 121.85(15)
C009 C006 C00A 117.55(14)
C00I C007 C00D 120.94(15)
C00I C007 C00K 118.49(16)
C00K C007 C00D 120.30(15)
C006 C008 C005 119.38(15)
C00D C008 C005 122.01(14)
C00D C008 C006 118.60(15)
C006 C009 C00J 121.49(16)
C00C C009 C006 119.25(14)
C00C C009 C00J 119.25(16)
O001 C00A C006 112.37(14)
O002 C00A O001 123.14(17)
O002 C00A C006 124.46(17)
C00C C00B C00D 122.02(16)
C00C C00B C00E 118.32(15)
C00D C00B C00E 119.60(14)
C009 C00C C00B 119.03(16)
C009 C00C C00O 120.78(15)
C00B C00C C00O 120.12(16)
C008 C00D C007 123.13(15)
C008 C00D C00B 118.93(15)
C00B C00D C007 117.90(15)
O003 C00E O004 123.80(17)
O003 C00E C00B 125.59(16)
O004 C00E C00B 110.61(15)
C005 C00F H00F 119.8
C00H C00F C005 120.48(16)
C00H C00F H00F 119.8
C005 C00G H00G 119.6
C00L C00G C005 120.80(17)
C00L C00G H00G 119.6
C00F C00H H00H 119.8
C00P C00H C00F 120.49(17)
C00P C00H H00H 119.8
C007 C00I H00I 119.7
C007 C00I C00Q 120.66(17)
C00Q C00I H00I 119.7
C009 C00J H00C 109.8
C009 C00J H00D 109.8
C009 C00J H00A 109.0
C009 C00J H00B 109.0
C009 C00J C0AA 109.2(2)
H00C C00J H00D 108.3
H00A C00J H00B 107.8
O00U C00J C009 112.95(19)
O00U C00J H00A 109.0
O00U C00J H00B 109.0
C0AA C00J H00C 109.8
C0AA C00J H00D 109.8
C007 C00K H00K 119.8
C007 C00K C00M 120.43(17)
C00M C00K H00K 119.8
C00G C00L H00L 120.0
C00G C00L C00P 119.91(18)
C00P C00L H00L 120.0
C00K C00M H00M 119.7
C00N C00M C00K 120.61(17)
C00N C00M H00M 119.7
C00M C00N H00N 120.4
C00M C00N C00Q 119.14(17)
C00Q C00N H00N 120.4
C00C C00O H00E 110.3
C00C C00O H00J 110.3
C00C C00O H00O 108.3
C00C C00O H00P 108.3
C00C C00O C00T 107.3(3)
H00E C00O H00J 108.5
H00O C00O H00P 107.4
C00T C00O H00E 110.3
C00T C00O H00J 110.3
O00V C00O C00C 116.1(2)
O00V C00O H00O 108.3
O00V C00O H00P 108.3
C00H C00P C00L 119.73(18)
C00H C00P H00Q 120.1
C00L C00P H00Q 120.1
C00I C00Q H00R 119.7
C00N C00Q C00I 120.63(18)
C00N C00Q H00R 119.7
O004 C00R H00S 109.5
O004 C00R H00T 109.5
O004 C00R H00U 109.5
H00S C00R H00T 109.5
H00S C00R H00U 109.5
H00T C00R H00U 109.5
O001 C00S H00V 109.5
O001 C00S H00W 109.5
O001 C00S H00X 109.5
H00V C00S H00W 109.5
H00V C00S H00X 109.5
H00W C00S H00X 109.5
C00O C00T H00Y 109.6
C00O C00T H 109.6
H00Y C00T H 108.2
O00U C00T C00O 110.1(5)
O00U C00T H00Y 109.6
O00U C00T H 109.6
C00J O00U C00T 109.1(5)
C00J C0AA H0AA 109.9
C00J C0AA H0AB 109.9
H0AA C0AA H0AB 108.3
O00V C0AA C00J 109.0(4)
O00V C0AA H0AA 109.9
O00V C0AA H0AB 109.9
C0AA O00V C00O 106.0(4)

loop_
_geom_bond_atom_site_label_1
_geom_bond_atom_site_label_2
_geom_bond_distance
O001 C00A 1.339(2)
O001 C00S 1.444(2)
O002 C00A 1.2028(19)
O003 C00E 1.193(2)
O004 C00E 1.335(2)
O004 C00R 1.447(2)
C005 C008 1.495(2)
C005 C00F 1.390(2)
C005 C00G 1.394(2)
C006 C008 1.405(2)
C006 C009 1.401(2)
C006 C00A 1.492(2)
C007 C00D 1.500(2)
C007 C00I 1.380(2)
C007 C00K 1.386(2)
C008 C00D 1.401(2)
C009 C00C 1.388(2)
C009 C00J 1.516(2)
C00B C00C 1.398(2)
C00B C00D 1.402(2)
C00B C00E 1.499(2)
C00C C00O 1.516(3)
C00F H00F 0.9500
C00F C00H 1.381(3)
C00G H00G 0.9500
C00G C00L 1.383(3)
C00H H00H 0.9500
C00H C00P 1.380(3)
C00I H00I 0.9500
C00I C00Q 1.385(2)
C00J H00C 0.9900
C00J H00D 0.9900
C00J H00A 0.9900
C00J H00B 0.9900
C00J O00U 1.342(3)
C00J C0AA 1.610(6)
C00K H00K 0.9500
C00K C00M 1.389(3)
C00L H00L 0.9500
C00L C00P 1.384(3)
C00M H00M 0.9500
C00M C00N 1.371(3)
C00N H00N 0.9500
C00N C00Q 1.375(3)
C00O H00E 0.9900
C00O H00J 0.9900
C00O H00O 0.9900
C00O H00P 0.9900
C00O C00T 1.532(6)
C00O O00V 1.436(3)
C00P H00Q 0.9500
C00Q H00R 0.9500
C00R H00S 0.9800
C00R H00T 0.9800
C00R H00U 0.9800
C00S H00V 0.9800
C00S H00W 0.9800
C00S H00X 0.9800
C00T H00Y 0.9900
C00T H 0.9900
C00T O00U 1.428(7)
C0AA H0AA 0.9900
C0AA H0AB 0.9900
C0AA O00V 1.431(6)
